data_2234645
loop_
_publ_author_name
'Aslam, Muhammad'
'Anis, Itrat'
'Afza, Nighat'
'Hussain, Ajaz'
'Ahmed, Waseem'
'Arshad, Muhammad Nadeem'

_publ_section_title
;
 [4,4'-(Ethane-1,2-diyldinitrilo)bis(pent-2-en-2-olato)]copper(II)
 0.25-hydrate
;
_journal_coeditor_code HB6739
_journal_issue 5
_journal_name_full 'Acta Crystallographica Section E'
_journal_page_first m670
_journal_paper_doi 10.1107/S1600536812017102
_journal_volume 68
_journal_year 2012
_chemical_formula_iupac '[Cu (C12 H18 N2 O2)], 0.25H2 O'
_chemical_formula_moiety 'C12 H18 Cu N2 O2, 0.25(H2 O)'
_chemical_formula_sum 'C12 H18.5 Cu N2 O2.25'
_chemical_formula_weight 290.33
_chemical_name_systematic
;
[4,4'-(Ethane-1,2-diyldinitrilo)bis(pent-2-en-2-olato)]copper(II) 0.25-hydrate
;
_space_group_IT_number 60
_symmetry_cell_setting orthorhombic
_symmetry_space_group_name_Hall '-P 2n 2ab'
_symmetry_space_group_name_H-M 'P b c n'
_atom_sites_solution_hydrogens geom
_atom_sites_solution_primary direct
_atom_sites_solution_secondary difmap
_audit_creation_method SHELXL-97
_cell_angle_alpha 90.00
_cell_angle_beta 90.00
_cell_angle_gamma 90.00
_cell_formula_units_Z 8
_cell_length_a 17.0029(7)
_cell_length_b 8.0198(3)
_cell_length_c 19.6532(7)
_cell_measurement_reflns_used 5532
_cell_measurement_temperature 296(2)
_cell_measurement_theta_max 25.85
_cell_measurement_theta_min 2.39
_cell_volume 2679.91(18)
_computing_cell_refinement 'SAINT (Bruker, 2007)'
_computing_data_collection 'APEX2 (Bruker, 2007)'
_computing_data_reduction 'SAINT (Bruker, 2007)'
_computing_molecular_graphics 'PLATON (Spek, 2009)'
_computing_publication_material 'WinGX (Farrugia, 1999) and PLATON (Spek, 2009)'
_computing_structure_refinement 'SHELXL97 (Sheldrick, 2008)'
_computing_structure_solution 'SHELXS97 (Sheldrick, 2008)'
_diffrn_ambient_temperature 296(2)
_diffrn_measured_fraction_theta_full 0.999
_diffrn_measured_fraction_theta_max 0.998
_diffrn_measurement_device_type 'Bruker Kappa APEXII CCD'
_diffrn_measurement_method '\f and \w scans'
_diffrn_radiation_monochromator graphite
_diffrn_radiation_source 'fine-focus sealed tube'
_diffrn_radiation_type MoK\a
_diffrn_radiation_wavelength 0.71073
_diffrn_reflns_av_R_equivalents 0.0423
_diffrn_reflns_av_sigmaI/netI 0.0389
_diffrn_reflns_limit_h_max 22
_diffrn_reflns_limit_h_min -22
_diffrn_reflns_limit_k_max 10
_diffrn_reflns_limit_k_min -8
_diffrn_reflns_limit_l_max 26
_diffrn_reflns_limit_l_min -22
_diffrn_reflns_number 22704
_diffrn_reflns_theta_full 26.00
_diffrn_reflns_theta_max 28.31
_diffrn_reflns_theta_min 2.81
_diffrn_standards_number 0
_exptl_absorpt_coefficient_mu 1.624
_exptl_absorpt_correction_T_max 0.8166
_exptl_absorpt_correction_T_min 0.6965
_exptl_absorpt_correction_type multi-scan
_exptl_absorpt_process_details '(SADABS; Bruker, 2007)'
_exptl_crystal_colour 'dark brown'
_exptl_crystal_density_diffrn 1.439
_exptl_crystal_density_method 'not measured'
_exptl_crystal_description block
_exptl_crystal_F_000 1212
_exptl_crystal_size_max 0.24
_exptl_crystal_size_mid 0.21
_exptl_crystal_size_min 0.13
_refine_diff_density_max 0.559
_refine_diff_density_min -0.385
_refine_ls_extinction_method none
_refine_ls_goodness_of_fit_ref 1.071
_refine_ls_hydrogen_treatment mixed
_refine_ls_matrix_type full
_refine_ls_number_parameters 166
_refine_ls_number_reflns 3338
_refine_ls_number_restraints 1
_refine_ls_restrained_S_all 1.072
_refine_ls_R_factor_all 0.1273
_refine_ls_R_factor_gt 0.0604
_refine_ls_shift/su_max 0.000
_refine_ls_shift/su_mean 0.000
_refine_ls_structure_factor_coef Fsqd
_refine_ls_weighting_details 'calc w=1/[\s^2^(Fo^2^)+(0.0608P)^2^+6.2772P] where P=(Fo^2^+2Fc^2^)/3'
_refine_ls_weighting_scheme calc
_refine_ls_wR_factor_gt 0.1470
_refine_ls_wR_factor_ref 0.1901
_reflns_number_gt 1745
_reflns_number_total 3338
_reflns_threshold_expression I>2\s(I)
_cod_data_source_file hb6739.cif
_cod_data_source_block I
_cod_original_formula_sum 'C12 H18.50 Cu N2 O2.25'
_cod_database_code 2234645
_cod_database_fobs_code 2234645

loop_
_symmetry_equiv_pos_as_xyz
'x, y, z'
'-x+1/2, -y+1/2, z+1/2'
'x+1/2, -y+1/2, -z'
'-x, y, -z+1/2'
'-x, -y, -z'
'x-1/2, y-1/2, -z-1/2'
'-x-1/2, y-1/2, z'
'x, -y, z-1/2'

loop_
_atom_site_type_symbol
_atom_site_label
_atom_site_fract_x
_atom_site_fract_y
_atom_site_fract_z
_atom_site_U_iso_or_equiv
_atom_site_adp_type
_atom_site_calc_flag
_atom_site_refinement_flags
_atom_site_occupancy
_atom_site_symmetry_multiplicity
Cu Cu1 0.28720(4) 0.12613(9) 0.19272(3) 0.0578(3) Uani d . 1 1
O O1 0.3694(2) 0.1823(5) 0.13133(18) 0.0729(11) Uani d . 1 1
O O2 0.3675(2) 0.0653(6) 0.25492(19) 0.0791(12) Uani d . 1 1
N N1 0.2057(2) 0.2001(5) 0.1317(2) 0.0557(10) Uani d . 1 1
N N2 0.2037(3) 0.0604(5) 0.2529(2) 0.0609(11) Uani d . 1 1
C C1 0.4377(4) 0.2870(10) 0.0361(3) 0.096(2) Uani d . 1 1
H H1A 0.4698 0.1885 0.0365 0.144 Uiso calc R 1 1
H H1B 0.4650 0.3758 0.0589 0.144 Uiso calc R 1 1
H H1C 0.4272 0.3189 -0.0101 0.144 Uiso calc R 1 1
C C2 0.3606(4) 0.2520(7) 0.0726(3) 0.0662(15) Uani d . 1 1
C C3 0.2912(4) 0.2910(7) 0.0431(3) 0.0670(15) Uani d . 1 1
H H3 0.2932 0.3401 0.0002 0.080 Uiso calc R 1 1
C C4 0.2160(3) 0.2638(6) 0.0715(3) 0.0596(13) Uani d . 1 1
C C5 0.1275(4) 0.1746(10) 0.1597(4) 0.094(2) Uani d . 1 1
H H5A 0.1025 0.2822 0.1659 0.113 Uiso calc R 1 1
H H5B 0.0963 0.1117 0.1273 0.113 Uiso calc R 1 1
C C6 0.1280(4) 0.0880(11) 0.2234(4) 0.109(3) Uani d . 1 1
H H6A 0.0964 0.1507 0.2555 0.131 Uiso calc R 1 1
H H6B 0.1027 -0.0193 0.2169 0.131 Uiso calc R 1 1
C C7 0.2129(4) -0.0013(8) 0.3139(3) 0.0741(17) Uani d . 1 1
C C8 0.2866(5) -0.0314(8) 0.3429(3) 0.084(2) Uani d . 1 1
H H8 0.2871 -0.0793 0.3859 0.100 Uiso calc R 1 1
C C9 0.3573(5) 0.0023(9) 0.3145(3) 0.0825(18) Uani d . 1 1
C C10 0.4323(5) -0.0375(12) 0.3520(4) 0.126(3) Uani d . 1 1
H H10A 0.4631 0.0622 0.3569 0.189 Uiso calc R 1 1
H H10B 0.4617 -0.1189 0.3269 0.189 Uiso calc R 1 1
H H10C 0.4199 -0.0811 0.3962 0.189 Uiso calc R 1 1
C C11 0.1458(4) 0.3136(9) 0.0287(3) 0.094(2) Uani d . 1 1
H H11A 0.1143 0.3925 0.0534 0.141 Uiso calc R 1 1
H H11B 0.1149 0.2166 0.0186 0.141 Uiso calc R 1 1
H H11C 0.1637 0.3633 -0.0129 0.141 Uiso calc R 1 1
C C12 0.1418(5) -0.0453(10) 0.3561(4) 0.116(3) Uani d . 1 1
H H12A 0.1105 -0.1259 0.3323 0.174 Uiso calc R 1 1
H H12B 0.1111 0.0533 0.3642 0.174 Uiso calc R 1 1
H H12C 0.1585 -0.0912 0.3988 0.174 Uiso calc R 1 1
O O1W 0.5000 0.2851(13) 0.2500 0.070(3) Uani d SPD 0.50 2
H H1WA 0.484(9) 0.205(9) 0.269(6) 0.105 Uiso d PD 0.50 1

loop_
_atom_site_aniso_label
_atom_site_aniso_U_11
_atom_site_aniso_U_22
_atom_site_aniso_U_33
_atom_site_aniso_U_12
_atom_site_aniso_U_13
_atom_site_aniso_U_23
Cu1 0.0602(4) 0.0703(5) 0.0430(4) 0.0012(4) -0.0011(3) -0.0032(3)
O1 0.054(2) 0.116(3) 0.049(2) -0.002(2) -0.0047(17) 0.005(2)
O2 0.071(2) 0.117(3) 0.049(2) 0.011(2) -0.0059(19) 0.006(2)
N1 0.053(2) 0.059(2) 0.056(2) 0.002(2) 0.003(2) -0.010(2)
N2 0.068(3) 0.060(3) 0.055(3) -0.006(2) 0.004(2) -0.008(2)
C1 0.088(5) 0.124(6) 0.075(4) -0.022(5) 0.017(4) 0.006(4)
C2 0.069(4) 0.079(4) 0.051(3) -0.011(3) 0.007(3) -0.006(3)
C3 0.081(4) 0.074(4) 0.047(3) -0.002(3) -0.004(3) 0.006(3)
C4 0.072(3) 0.052(3) 0.055(3) 0.005(3) -0.010(3) -0.010(2)
C5 0.064(4) 0.131(6) 0.088(5) 0.002(4) 0.009(4) -0.012(4)
C6 0.074(5) 0.156(8) 0.097(5) -0.013(5) 0.007(4) 0.009(5)
C7 0.111(5) 0.057(3) 0.055(3) -0.013(4) 0.016(4) -0.009(3)
C8 0.131(6) 0.075(4) 0.045(3) 0.003(4) -0.001(4) 0.004(3)
C9 0.105(5) 0.087(4) 0.055(4) 0.014(4) -0.017(4) -0.001(3)
C10 0.133(7) 0.167(8) 0.076(5) 0.032(6) -0.043(5) 0.014(5)
C11 0.097(5) 0.103(5) 0.082(4) 0.014(4) -0.029(4) 0.009(4)
C12 0.156(7) 0.120(6) 0.073(4) -0.041(6) 0.037(5) -0.003(4)
O1W 0.033(5) 0.055(6) 0.122(10) 0.000 -0.007(6) 0.000

loop_
_atom_type_symbol
_atom_type_description
_atom_type_scat_dispersion_real
_atom_type_scat_dispersion_imag
_atom_type_scat_source
C C 0.0033 0.0016 'International Tables Vol C Tables 4.2.6.8 and 6.1.1.4'
H H 0.0000 0.0000 'International Tables Vol C Tables 4.2.6.8 and 6.1.1.4'
Cu Cu 0.3201 1.2651 'International Tables Vol C Tables 4.2.6.8 and 6.1.1.4'
N N 0.0061 0.0033 'International Tables Vol C Tables 4.2.6.8 and 6.1.1.4'
O O 0.0106 0.0060 'International Tables Vol C Tables 4.2.6.8 and 6.1.1.4'

loop_
_geom_angle_atom_site_label_1
_geom_angle_atom_site_label_2
_geom_angle_atom_site_label_3
_geom_angle
O2 Cu1 O1 86.59(16)
O2 Cu1 N2 93.75(19)
O1 Cu1 N2 177.56(18)
O2 Cu1 N1 176.84(19)
O1 Cu1 N1 93.48(17)
N2 Cu1 N1 86.31(19)
C2 O1 Cu1 125.8(4)
C9 O2 Cu1 126.2(5)
C4 N1 C5 121.5(5)
C4 N1 Cu1 126.2(4)
C5 N1 Cu1 112.3(4)
C7 N2 C6 122.7(6)
C7 N2 Cu1 125.4(4)
C6 N2 Cu1 112.0(4)
C2 C1 H1A 109.5
C2 C1 H1B 109.5
H1A C1 H1B 109.5
C2 C1 H1C 109.5
H1A C1 H1C 109.5
H1B C1 H1C 109.5
O1 C2 C3 125.9(5)
O1 C2 C1 113.6(5)
C3 C2 C1 120.5(5)
C2 C3 C4 125.8(5)
C2 C3 H3 117.1
C4 C3 H3 117.1
N1 C4 C3 122.8(5)
N1 C4 C11 120.2(5)
C3 C4 C11 117.0(5)
C6 C5 N1 113.2(6)
C6 C5 H5A 108.9
N1 C5 H5A 108.9
C6 C5 H5B 108.9
N1 C5 H5B 108.9
H5A C5 H5B 107.7
N2 C6 C5 115.8(6)
N2 C6 H6A 108.3
C5 C6 H6A 108.3
N2 C6 H6B 108.3
C5 C6 H6B 108.3
H6A C6 H6B 107.4
N2 C7 C8 123.2(6)
N2 C7 C12 119.8(7)
C8 C7 C12 117.0(6)
C9 C8 C7 126.5(6)
C9 C8 H8 116.8
C7 C8 H8 116.8
O2 C9 C8 124.9(6)
O2 C9 C10 114.5(7)
C8 C9 C10 120.6(6)
C9 C10 H10A 109.5
C9 C10 H10B 109.5
H10A C10 H10B 109.5
C9 C10 H10C 109.5
H10A C10 H10C 109.5
H10B C10 H10C 109.5
C4 C11 H11A 109.5
C4 C11 H11B 109.5
H11A C11 H11B 109.5
C4 C11 H11C 109.5
H11A C11 H11C 109.5
H11B C11 H11C 109.5
C7 C12 H12A 109.5
C7 C12 H12B 109.5
H12A C12 H12B 109.5
C7 C12 H12C 109.5
H12A C12 H12C 109.5
H12B C12 H12C 109.5

loop_
_geom_bond_atom_site_label_1
_geom_bond_atom_site_label_2
_geom_bond_distance
_geom_bond_publ_flag
Cu1 O2 1.897(4) y
Cu1 O1 1.901(4) y
Cu1 N2 1.922(4) y
Cu1 N1 1.926(4) y
O1 C2 1.291(6) ?
O2 C9 1.287(7) ?
N1 C4 1.301(7) ?
N1 C5 1.454(7) ?
N2 C7 1.307(7) ?
N2 C6 1.429(8) ?
C1 C2 1.521(8) ?
C1 H1A 0.9600 ?
C1 H1B 0.9600 ?
C1 H1C 0.9600 ?
C2 C3 1.351(7) ?
C3 C4 1.412(7) ?
C3 H3 0.9300 ?
C4 C11 1.514(7) ?
C5 C6 1.431(10) ?
C5 H5A 0.9700 ?
C5 H5B 0.9700 ?
C6 H6A 0.9700 ?
C6 H6B 0.9700 ?
C7 C8 1.398(8) ?
C7 C12 1.509(9) ?
C8 C9 1.352(9) ?
C8 H8 0.9300 ?
C9 C10 1.506(9) ?
C10 H10A 0.9600 ?
C10 H10B 0.9600 ?
C10 H10C 0.9600 ?
C11 H11A 0.9600 ?
C11 H11B 0.9600 ?
C11 H11C 0.9600 ?
C12 H12A 0.9600 ?
C12 H12B 0.9600 ?
C12 H12C 0.9600 ?
O1W H1WA 0.79(2) ?

loop_
_geom_hbond_atom_site_label_D
_geom_hbond_atom_site_label_H
_geom_hbond_atom_site_label_A
_geom_hbond_site_symmetry_A
_geom_hbond_distance_DH
_geom_hbond_distance_HA
_geom_hbond_distance_DA
_geom_hbond_angle_DHA
C12 H12A O1W 6_556 0.96 2.58 3.466(9) 154
C6 H6B O1W 6_556 0.97 2.44 3.303(11) 149
O1W H1WA O2 . 0.79(2) 2.29(14) 2.862(8) 130(13)
